data_7122445
loop_
_publ_author_name
'Fathimath Salfeena, C. T.'
'Basavaraja, ?'
'Ashitha, K. T.'
'Kumar, V. Praveen'
'Varughese, Sunil'
'Suresh, Cherumuttathu H.'
'Sasidhar, B. S.'

_publ_section_title
;
 Synthesis of symmetrical and unsymmetrical triarylpyrylium ions via an
 inverse electron demand Diels-Alder reaction.
;
_journal_issue 88
_journal_name_full 'Chemical communications (Cambridge, England)'
_journal_page_first 12463
_journal_page_last 12466
_journal_paper_doi 10.1039/c8cc06444j
_journal_volume 54
_journal_year 2018
_chemical_formula_moiety 'C23 H16 B Cl F4 O'
_chemical_formula_sum 'C23 H16 B Cl F4 O'
_chemical_formula_weight 430.62
_space_group_crystal_system monoclinic
_space_group_IT_number 14
_space_group_name_Hall '-P 2yn'
_space_group_name_H-M_alt 'P 1 21/n 1'
_symmetry_space_group_name_Hall '-P 2yn'
_symmetry_space_group_name_H-M 'P 1 21/n 1'
_atom_sites_solution_hydrogens geom
_audit_creation_method SHELXL-2013
_audit_update_record
;
2017-09-15 deposited with the CCDC.
2018-10-11 downloaded from the CCDC.
;
_cell_angle_alpha 90
_cell_angle_beta 93.785(7)
_cell_angle_gamma 90
_cell_formula_units_Z 4
_cell_length_a 13.337(6)
_cell_length_b 10.087(4)
_cell_length_c 15.170(7)
_cell_measurement_reflns_used 2571
_cell_measurement_temperature 302(2)
_cell_measurement_theta_max 27.5
_cell_measurement_theta_min 3.1
_cell_volume 2036.4(15)
_computing_cell_refinement
;
CrystalClear-SM Expert 2.1 b29 (Rigaku, 2013)
;
_computing_data_collection
;
CrystalClear-SM Expert 2.1 b29 (Rigaku, 2013)
;
_computing_data_reduction
;
CrystalClear-SM Expert 2.1 b29 (Rigaku, 2013)
;
_computing_structure_refinement 'SHELXL-2013 (Sheldrick, 2013)'
_computing_structure_solution 'SHELXL-2013 (Sheldrick, 2013)'
_diffrn_ambient_temperature 302(2)
_diffrn_measured_fraction_theta_full 0.998
_diffrn_measured_fraction_theta_max 0.998
_diffrn_measurement_device_type
;
Rigaku Saturn724+ (4x4 bin mode)
;
_diffrn_measurement_method 'profile data from \w-scans'
_diffrn_radiation_type MoK\a
_diffrn_radiation_wavelength 0.71073
_diffrn_reflns_av_R_equivalents 0.0281
_diffrn_reflns_av_unetI/netI 0.0227
_diffrn_reflns_Laue_measured_fraction_full 0.998
_diffrn_reflns_Laue_measured_fraction_max 0.998
_diffrn_reflns_limit_h_max 16
_diffrn_reflns_limit_h_min -10
_diffrn_reflns_limit_k_max 12
_diffrn_reflns_limit_k_min -10
_diffrn_reflns_limit_l_max 17
_diffrn_reflns_limit_l_min -18
_diffrn_reflns_number 15027
_diffrn_reflns_point_group_measured_fraction_full 0.998
_diffrn_reflns_point_group_measured_fraction_max 0.998
_diffrn_reflns_theta_full 25.242
_diffrn_reflns_theta_max 25.244
_diffrn_reflns_theta_min 3.061
_exptl_absorpt_coefficient_mu 0.235
_exptl_absorpt_correction_T_max 1.000
_exptl_absorpt_correction_T_min 0.867
_exptl_absorpt_correction_type empirical
_exptl_absorpt_process_details
;
R. H. Blessing Acta Crystallogr., Sect. A, 1995, 51, 33-58
;
_exptl_crystal_colour Colorless
_exptl_crystal_density_diffrn 1.405
_exptl_crystal_description Block
_exptl_crystal_F_000 880
_exptl_crystal_size_max 0.300
_exptl_crystal_size_mid 0.250
_exptl_crystal_size_min 0.230
_refine_diff_density_max 0.732
_refine_diff_density_min -0.471
_refine_diff_density_rms 0.053
_refine_ls_extinction_method none
_refine_ls_goodness_of_fit_ref 1.086
_refine_ls_hydrogen_treatment constr
_refine_ls_matrix_type full
_refine_ls_number_parameters 271
_refine_ls_number_reflns 3674
_refine_ls_number_restraints 0
_refine_ls_restrained_S_all 1.086
_refine_ls_R_factor_all 0.0994
_refine_ls_R_factor_gt 0.0772
_refine_ls_shift/su_max 0.000
_refine_ls_shift/su_mean 0.000
_refine_ls_structure_factor_coef Fsqd
_refine_ls_weighting_details 'w=1/[\s^2^(Fo^2^)+(0.1219P)^2^+1.1634P] where P=(Fo^2^+2Fc^2^)/3'
_refine_ls_weighting_scheme calc
_refine_ls_wR_factor_gt 0.2163
_refine_ls_wR_factor_ref 0.2369
_reflns_Friedel_coverage 0.000
_reflns_number_gt 2735
_reflns_number_total 3674
_reflns_threshold_expression 'I > 2\s(I)'
_cod_data_source_file c8cc06444j2.cif
_cod_data_source_block shelx
_cod_depositor_comments
;
The following automatic conversions were performed:

'_exptl_absorpt_correction_type' value 'Empirical' changed to
'empirical' according to
/home/data/users/saulius/crontab/automatic-downloads/rss-feeds/RSC/lib/dictionaries/cif_core.dic
dictionary named 'cif_core.dic' version 2.4.2 from 2011-04-26.

Automatic conversion script
Id: cif_fix_values 4973 2017-02-22 13:04:09Z antanas 

 Adding full bibliography for 7122445.cif.
;
_cod_original_cell_volume 2036.3(15)
_cod_database_code 7122445
_shelx_space_group_comment
;
The symmetry employed for this shelxl refinement is uniquely defined
by the following loop, which should always be used as a source of
symmetry information in preference to the above space-group names.
They are only intended as comments.
;
_shelx_estimated_absorpt_t_min 0.933
_shelx_estimated_absorpt_t_max 0.948
_shelxl_version_number 2013-4

loop_
_space_group_symop_operation_xyz
'x, y, z'
'-x+1/2, y+1/2, -z+1/2'
'-x, -y, -z'
'x-1/2, -y-1/2, z-1/2'

loop_
_atom_site_label
_atom_site_type_symbol
_atom_site_fract_x
_atom_site_fract_y
_atom_site_fract_z
_atom_site_U_iso_or_equiv
_atom_site_adp_type
_atom_site_occupancy
_atom_site_site_symmetry_order
_atom_site_calc_flag
_atom_site_refinement_flags_posn
_atom_site_refinement_flags_adp
Cl1 Cl 0.20065(9) 0.69345(13) 0.17327(8) 0.0991(5) Uani 1 1 d . .
O1 O 0.54392(16) 0.1671(2) -0.15138(13) 0.0527(6) Uani 1 1 d . .
C2 C 0.5565(2) 0.1591(3) -0.0622(2) 0.0498(8) Uani 1 1 d . .
C3 C 0.5026(2) 0.2408(3) -0.0116(2) 0.0527(8) Uani 1 1 d . .
H3 H 0.5115 0.2357 0.0496 0.063 Uiso 1 1 calc R U
C4 C 0.4342(2) 0.3322(3) -0.0503(2) 0.0507(8) Uani 1 1 d . .
C5 C 0.4232(3) 0.3349(3) -0.1428(2) 0.0589(9) Uani 1 1 d . .
H5 H 0.3771 0.3928 -0.1709 0.071 Uiso 1 1 calc R U
C6 C 0.4788(2) 0.2543(3) -0.1921(2) 0.0523(8) Uani 1 1 d . .
C7 C 0.6300(2) 0.0589(3) -0.0325(2) 0.0511(8) Uani 1 1 d . .
C8 C 0.6772(3) -0.0199(4) -0.0930(2) 0.0614(9) Uani 1 1 d . .
H8 H 0.6623 -0.0084 -0.1533 0.074 Uiso 1 1 calc R U
C9 C 0.7460(3) -0.1149(4) -0.0635(3) 0.0698(10) Uani 1 1 d . .
H9 H 0.7769 -0.1676 -0.1041 0.084 Uiso 1 1 calc R U
C10 C 0.7691(3) -0.1320(4) 0.0255(3) 0.0693(10) Uani 1 1 d . .
H10 H 0.8161 -0.1956 0.0450 0.083 Uiso 1 1 calc R U
C11 C 0.7227(3) -0.0550(4) 0.0858(2) 0.0662(10) Uani 1 1 d . .
H11 H 0.7377 -0.0678 0.1459 0.079 Uiso 1 1 calc R U
C12 C 0.6543(3) 0.0409(4) 0.0576(2) 0.0613(9) Uani 1 1 d . .
H12 H 0.6242 0.0937 0.0987 0.074 Uiso 1 1 calc R U
C13 C 0.3761(2) 0.4213(3) 0.0052(2) 0.0536(8) Uani 1 1 d . .
C14 C 0.3864(3) 0.4155(4) 0.0964(2) 0.0724(10) Uani 1 1 d . .
H14 H 0.4303 0.3540 0.1235 0.087 Uiso 1 1 calc R U
C15 C 0.3332(3) 0.4988(4) 0.1480(3) 0.0764(11) Uani 1 1 d . .
H15 H 0.3413 0.4935 0.2092 0.092 Uiso 1 1 calc R U
C16 C 0.2686(3) 0.5891(4) 0.1086(3) 0.0663(10) Uani 1 1 d . .
C17 C 0.2567(3) 0.5985(4) 0.0185(3) 0.0766(11) Uani 1 1 d . .
H17 H 0.2131 0.6612 -0.0077 0.092 Uiso 1 1 calc R U
C18 C 0.3095(3) 0.5146(4) -0.0333(3) 0.0661(9) Uani 1 1 d . .
H18 H 0.3006 0.5203 -0.0945 0.079 Uiso 1 1 calc R U
C19 C 0.4812(2) 0.2485(3) -0.2879(2) 0.0548(8) Uani 1 1 d . .
C20 C 0.4453(3) 0.3530(4) -0.3401(2) 0.0746(11) Uani 1 1 d . .
H20 H 0.4168 0.4260 -0.3139 0.090 Uiso 1 1 calc R U
C21 C 0.4514(3) 0.3497(5) -0.4305(3) 0.0833(12) Uani 1 1 d . .
H21 H 0.4270 0.4205 -0.4649 0.100 Uiso 1 1 calc R U
C22 C 0.4929(3) 0.2434(5) -0.4698(2) 0.0752(11) Uani 1 1 d . .
H22 H 0.4967 0.2419 -0.5307 0.090 Uiso 1 1 calc R U
C23 C 0.5290(3) 0.1390(5) -0.4198(3) 0.0812(12) Uani 1 1 d . .
H23 H 0.5578 0.0669 -0.4468 0.097 Uiso 1 1 calc R U
C24 C 0.5226(3) 0.1404(4) -0.3288(2) 0.0719(10) Uani 1 1 d . .
H24 H 0.5463 0.0685 -0.2952 0.086 Uiso 1 1 calc R U
F1 F -0.1537(5) 0.6643(4) 0.2019(4) 0.250(4) Uani 1 1 d . .
F2 F -0.1284(3) 0.8294(4) 0.2901(3) 0.1726(18) Uani 1 1 d . .
F3 F -0.01871(19) 0.6662(3) 0.29148(15) 0.0945(8) Uani 1 1 d . .
F4 F -0.0421(3) 0.8091(5) 0.1791(3) 0.1748(19) Uani 1 1 d . .
B1 B -0.0877(4) 0.7376(6) 0.2395(3) 0.0767(13) Uani 1 1 d . .

loop_
_atom_site_aniso_label
_atom_site_aniso_U_11
_atom_site_aniso_U_22
_atom_site_aniso_U_33
_atom_site_aniso_U_23
_atom_site_aniso_U_13
_atom_site_aniso_U_12
Cl1 0.1010(9) 0.1007(9) 0.1002(9) -0.0143(7) 0.0410(7) 0.0234(6)
O1 0.0595(13) 0.0552(13) 0.0425(12) 0.0005(9) -0.0025(9) 0.0061(10)
C2 0.0505(17) 0.0547(18) 0.0433(16) 0.0007(13) -0.0028(13) -0.0046(14)
C3 0.0554(18) 0.0589(19) 0.0435(16) -0.0007(14) 0.0008(13) -0.0024(15)
C4 0.0511(17) 0.0516(18) 0.0495(18) 0.0008(14) 0.0033(13) -0.0019(14)
C5 0.064(2) 0.058(2) 0.0544(19) 0.0021(15) -0.0031(15) 0.0101(16)
C6 0.0576(18) 0.0493(18) 0.0489(17) 0.0032(14) -0.0037(14) 0.0027(15)
C7 0.0463(16) 0.0525(18) 0.0535(18) -0.0006(14) -0.0051(13) -0.0021(14)
C8 0.064(2) 0.069(2) 0.0511(19) 0.0038(16) -0.0003(15) 0.0093(17)
C9 0.066(2) 0.072(2) 0.071(2) -0.0009(19) 0.0000(18) 0.0165(19)
C10 0.058(2) 0.070(2) 0.079(3) 0.010(2) -0.0090(18) 0.0102(18)
C11 0.062(2) 0.078(2) 0.056(2) 0.0074(18) -0.0157(16) 0.0010(18)
C12 0.061(2) 0.072(2) 0.0498(19) -0.0009(16) -0.0090(15) 0.0012(17)
C13 0.0504(18) 0.0523(18) 0.0582(19) -0.0036(15) 0.0048(14) -0.0018(14)
C14 0.082(3) 0.076(2) 0.059(2) -0.0084(19) 0.0026(18) 0.017(2)
C15 0.088(3) 0.083(3) 0.059(2) -0.007(2) 0.0154(19) 0.008(2)
C16 0.061(2) 0.065(2) 0.075(2) -0.0076(19) 0.0213(18) -0.0014(18)
C17 0.065(2) 0.082(3) 0.084(3) 0.002(2) 0.014(2) 0.016(2)
C18 0.059(2) 0.079(2) 0.062(2) -0.0007(18) 0.0096(16) 0.0097(18)
C19 0.0610(19) 0.0575(19) 0.0452(17) -0.0002(15) -0.0017(14) -0.0020(16)
C20 0.093(3) 0.075(3) 0.056(2) 0.0098(19) 0.0062(19) 0.021(2)
C21 0.092(3) 0.099(3) 0.059(2) 0.024(2) 0.005(2) 0.010(2)
C22 0.064(2) 0.116(3) 0.0452(19) 0.005(2) 0.0016(16) -0.003(2)
C23 0.087(3) 0.099(3) 0.056(2) -0.018(2) -0.004(2) 0.012(2)
C24 0.090(3) 0.069(2) 0.055(2) -0.0048(18) -0.0052(18) 0.013(2)
F1 0.287(6) 0.123(3) 0.309(7) -0.003(3) -0.224(6) -0.011(3)
F2 0.196(4) 0.186(4) 0.139(3) -0.026(3) 0.031(3) 0.093(3)
F3 0.0979(17) 0.116(2) 0.0673(14) 0.0181(13) -0.0110(13) 0.0206(15)
F4 0.185(4) 0.224(5) 0.121(3) 0.085(3) 0.055(3) 0.065(3)
B1 0.092(3) 0.104(4) 0.0323(19) -0.001(2) -0.005(2) 0.023(3)

loop_
_atom_type_symbol
_atom_type_description
_atom_type_scat_dispersion_real
_atom_type_scat_dispersion_imag
_atom_type_scat_source
C C 0.0033 0.0016 'International Tables Vol C Tables 4.2.6.8 and 6.1.1.4'
H H 0.0000 0.0000 'International Tables Vol C Tables 4.2.6.8 and 6.1.1.4'
B B 0.0013 0.0007 'International Tables Vol C Tables 4.2.6.8 and 6.1.1.4'
O O 0.0106 0.0060 'International Tables Vol C Tables 4.2.6.8 and 6.1.1.4'
F F 0.0171 0.0103 'International Tables Vol C Tables 4.2.6.8 and 6.1.1.4'
Cl Cl 0.1484 0.1585 'International Tables Vol C Tables 4.2.6.8 and 6.1.1.4'

loop_
_geom_angle_atom_site_label_1
_geom_angle_atom_site_label_2
_geom_angle_atom_site_label_3
_geom_angle
C2 O1 C6 121.8(2)
O1 C2 C3 119.4(3)
O1 C2 C7 112.7(3)
C3 C2 C7 127.9(3)
C2 C3 C4 121.1(3)
C3 C4 C5 117.1(3)
C3 C4 C13 120.8(3)
C5 C4 C13 122.1(3)
C6 C5 C4 121.0(3)
O1 C6 C5 119.6(3)
O1 C6 C19 111.9(3)
C5 C6 C19 128.5(3)
C8 C7 C12 119.0(3)
C8 C7 C2 121.0(3)
C12 C7 C2 120.0(3)
C9 C8 C7 120.1(3)
C10 C9 C8 120.5(4)
C9 C10 C11 119.9(3)
C10 C11 C12 120.5(3)
C11 C12 C7 120.0(3)
C14 C13 C18 117.8(3)
C14 C13 C4 121.3(3)
C18 C13 C4 120.9(3)
C15 C14 C13 121.4(4)
C16 C15 C14 119.6(4)
C15 C16 C17 120.8(3)
C15 C16 Cl1 119.7(3)
C17 C16 Cl1 119.5(3)
C16 C17 C18 119.7(4)
C17 C18 C13 120.7(4)
C20 C19 C24 118.4(3)
C20 C19 C6 120.6(3)
C24 C19 C6 120.9(3)
C21 C20 C19 120.6(4)
C22 C21 C20 120.4(4)
C21 C22 C23 120.2(4)
C22 C23 C24 120.1(4)
C19 C24 C23 120.4(4)
F1 B1 F2 111.6(5)
F1 B1 F4 109.9(5)
F2 B1 F4 103.8(5)
F1 B1 F3 112.0(5)
F2 B1 F3 108.4(3)
F4 B1 F3 110.9(4)

loop_
_geom_bond_atom_site_label_1
_geom_bond_atom_site_label_2
_geom_bond_distance
Cl1 C16 1.735(4)
O1 C2 1.355(4)
O1 C6 1.356(4)
C2 C3 1.364(4)
C2 C7 1.458(4)
C3 C4 1.399(4)
C4 C5 1.402(5)
C4 C13 1.484(4)
C5 C6 1.358(5)
C6 C19 1.457(4)
C7 C8 1.395(5)
C7 C12 1.396(4)
C8 C9 1.381(5)
C9 C10 1.377(5)
C10 C11 1.377(5)
C11 C12 1.379(5)
C13 C14 1.383(5)
C13 C18 1.395(5)
C14 C15 1.376(5)
C15 C16 1.365(5)
C16 C17 1.369(5)
C17 C18 1.379(5)
C19 C20 1.385(5)
C19 C24 1.387(5)
C20 C21 1.381(6)
C21 C22 1.361(6)
C22 C23 1.367(6)
C23 C24 1.388(5)
F1 B1 1.258(6)
F2 B1 1.340(6)
F3 B1 1.375(5)
F4 B1 1.343(6)
